data_7122423
loop_
_publ_author_name
'Steele, Jennifer L.'
'Tahsini, Laleh'
'Sun, Chen'
'Elinburg, Jessica K.'
'Kotyk, Christopher M.'
'McNeely, James'
'Stoian, Sebastian A.'
'Dragulescu-Andrasi, Alina'
'Ozarowski, Andrew'
'Ozerov, M.'
'Krzystek, J.'
'Telser, Joshua'
'Bacon, Jeffrey W.'
'Golen, James A.'
'Rheingold, Arnold L.'
'Doerrer, Linda H.'

_publ_section_title
;
 Square-planar Co(iii) in {O<sub>4</sub>} coordination: large ZFS and
 reactivity with ROS.
;
_journal_issue 85
_journal_name_full 'Chemical communications (Cambridge, England)'
_journal_page_first 12045
_journal_page_last 12048
_journal_paper_doi 10.1039/c8cc04464c
_journal_volume 54
_journal_year 2018
_chemical_formula_sum 'C20 H30 Co F24 N2 O9'
_chemical_formula_weight 957.39
_space_group_IT_number 14
_space_group_name_Hall '-P 2ybc'
_space_group_name_H-M_alt 'P 1 21/c 1'
_symmetry_cell_setting monoclinic
_symmetry_space_group_name_Hall '-P 2ybc'
_symmetry_space_group_name_H-M 'P 1 21/c 1'
_atom_sites_solution_hydrogens geom
_atom_sites_solution_primary direct
_atom_sites_solution_secondary difmap
_audit_creation_method SHELXL-97
_audit_update_record
;
2017-10-12 deposited with the CCDC.
2018-09-27 downloaded from the CCDC.
;
_cell_angle_alpha 90.00
_cell_angle_beta 90.009(2)
_cell_angle_gamma 90.00
_cell_formula_units_Z 4
_cell_length_a 18.9087(17)
_cell_length_b 9.8278(8)
_cell_length_c 18.7047(17)
_cell_measurement_reflns_used 8139
_cell_measurement_temperature 90(2)
_cell_measurement_theta_max 25.25
_cell_measurement_theta_min 2.43
_cell_volume 3475.9(5)
_computing_cell_refinement 'Bruker SAINT'
_computing_data_collection 'Bruker APEX2'
_computing_data_reduction 'Bruker SAINT'
_computing_molecular_graphics 'Bruker SHELXTL'
_computing_publication_material 'Bruker SHELXTL'
_computing_structure_refinement 'SHELXL-97 (Sheldrick, 2008)'
_computing_structure_solution 'SHELXS-97 (Sheldrick, 2008)'
_diffrn_ambient_temperature 90(2)
_diffrn_measured_fraction_theta_full 0.996
_diffrn_measured_fraction_theta_max 0.996
_diffrn_measurement_device_type 'Bruker APEX-II CCD'
_diffrn_measurement_method '\f and \w scans'
_diffrn_radiation_monochromator graphite
_diffrn_radiation_source 'fine-focus sealed tube'
_diffrn_radiation_type MoK\a
_diffrn_radiation_wavelength 0.71073
_diffrn_reflns_av_R_equivalents 0.0290
_diffrn_reflns_av_sigmaI/netI 0.0376
_diffrn_reflns_limit_h_max 18
_diffrn_reflns_limit_h_min -22
_diffrn_reflns_limit_k_max 11
_diffrn_reflns_limit_k_min -8
_diffrn_reflns_limit_l_max 22
_diffrn_reflns_limit_l_min -22
_diffrn_reflns_number 20027
_diffrn_reflns_theta_full 25.00
_diffrn_reflns_theta_max 25.37
_diffrn_reflns_theta_min 1.53
_exptl_absorpt_coefficient_mu 0.670
_exptl_absorpt_correction_T_max 0.9061
_exptl_absorpt_correction_T_min 0.8503
_exptl_absorpt_correction_type multi-scan
_exptl_absorpt_process_details sadabs
_exptl_crystal_colour purple
_exptl_crystal_density_diffrn 1.829
_exptl_crystal_density_method 'not measured'
_exptl_crystal_description block
_exptl_crystal_F_000 1916
_exptl_crystal_preparation 'Magnetic properties'
_exptl_crystal_size_max 0.25
_exptl_crystal_size_mid 0.20
_exptl_crystal_size_min 0.15
_refine_diff_density_max 0.517
_refine_diff_density_min -0.289
_refine_diff_density_rms 0.062
_refine_ls_extinction_method none
_refine_ls_goodness_of_fit_ref 1.047
_refine_ls_hydrogen_treatment mixed
_refine_ls_matrix_type full
_refine_ls_number_parameters 532
_refine_ls_number_reflns 6349
_refine_ls_number_restraints 6
_refine_ls_restrained_S_all 1.047
_refine_ls_R_factor_all 0.0408
_refine_ls_R_factor_gt 0.0329
_refine_ls_shift/su_max 0.022
_refine_ls_shift/su_mean 0.001
_refine_ls_structure_factor_coef Fsqd
_refine_ls_weighting_details 'calc w=1/[\s^2^(Fo^2^)+(0.0458P)^2^+0.2216P] where P=(Fo^2^+2Fc^2^)/3'
_refine_ls_weighting_scheme calc
_refine_ls_wR_factor_gt 0.0752
_refine_ls_wR_factor_ref 0.0789
_reflns_number_gt 5641
_reflns_number_total 6349
_reflns_threshold_expression >2sigma(I)
_cod_data_source_file c8cc04464c2.cif
_cod_data_source_block lhd301m_Compound_2
_cod_depositor_comments
;
The following automatic conversions were performed:

'_symmetry_cell_setting' value 'Monoclinic' changed to 'monoclinic'
according to
/home/data/users/saulius/crontab/automatic-downloads/rss-feeds/RSC/lib/dictionaries/cif_core.dic
dictionary named 'cif_core.dic' version 2.4.2 from 2011-04-26.

Automatic conversion script
Id: cif_fix_values 4973 2017-02-22 13:04:09Z antanas 

 Adding full bibliography for 7122422--7122423.cif.
;
_cod_original_sg_symbol_H-M P2(1)/c
_cod_database_code 7122423

loop_
_symmetry_equiv_pos_as_xyz
'x, y, z'
'-x, y+1/2, -z+1/2'
'-x, -y, -z'
'x, -y-1/2, z-1/2'

loop_
_atom_site_label
_atom_site_type_symbol
_atom_site_fract_x
_atom_site_fract_y
_atom_site_fract_z
_atom_site_U_iso_or_equiv
_atom_site_adp_type
_atom_site_occupancy
_atom_site_symmetry_multiplicity
_atom_site_calc_flag
_atom_site_refinement_flags
Co1 Co 0.24998(2) 0.73329(3) 0.636597(19) 0.01528(9) Uani 1 1 d .
F1 F 0.41997(9) 0.32793(18) 0.71161(10) 0.0287(4) Uani 1 1 d .
F2 F 0.34007(12) 0.31828(19) 0.63013(11) 0.0445(6) Uani 1 1 d .
F3 F 0.31067(10) 0.3088(2) 0.74064(13) 0.0440(6) Uani 1 1 d .
F4 F 0.35191(13) 0.7204(2) 0.76611(13) 0.0502(7) Uani 1 1 d .
F5 F 0.31437(15) 0.5361(3) 0.81786(12) 0.0652(8) Uani 1 1 d .
F6 F 0.42391(13) 0.5608(2) 0.79338(14) 0.0637(8) Uani 1 1 d .
F7 F 0.44212(9) 1.09389(18) 0.60099(10) 0.0298(4) Uani 1 1 d .
F8 F 0.46706(9) 0.89137(18) 0.63710(11) 0.0310(4) Uani 1 1 d .
F9 F 0.38281(10) 1.00448(19) 0.68770(9) 0.0305(4) Uani 1 1 d .
F10 F 0.44679(9) 0.82848(18) 0.49395(10) 0.0292(4) Uani 1 1 d .
F11 F 0.40384(11) 1.02464(18) 0.46636(10) 0.0338(5) Uani 1 1 d .
F12 F 0.34093(10) 0.84463(18) 0.45419(10) 0.0310(5) Uani 1 1 d .
F13 F 0.18186(10) 1.15056(19) 0.73921(12) 0.0399(5) Uani 1 1 d .
F14 F 0.16580(11) 1.15517(18) 0.62594(12) 0.0410(5) Uani 1 1 d .
F15 F 0.07636(10) 1.14460(19) 0.69722(13) 0.0402(5) Uani 1 1 d .
F16 F 0.16217(13) 0.9118(3) 0.80827(11) 0.0526(6) Uani 1 1 d .
F17 F 0.12884(12) 0.74127(19) 0.74636(12) 0.0423(6) Uani 1 1 d .
F18 F 0.05601(11) 0.9039(2) 0.76951(12) 0.0503(6) Uani 1 1 d .
F19 F 0.19680(10) 0.62014(19) 0.45211(10) 0.0356(5) Uani 1 1 d .
F20 F 0.08422(11) 0.64239(18) 0.46469(11) 0.0370(5) Uani 1 1 d .
F21 F 0.12978(11) 0.44375(19) 0.44810(11) 0.0404(5) Uani 1 1 d .
F22 F 0.09650(11) 0.4716(2) 0.66974(11) 0.0405(5) Uani 1 1 d .
F23 F 0.02822(10) 0.5812(2) 0.59832(13) 0.0426(5) Uani 1 1 d .
F24 F 0.06059(10) 0.37573(19) 0.57270(12) 0.0389(5) Uani 1 1 d .
O1 O 0.27973(10) 0.55708(18) 0.67490(11) 0.0171(4) Uani 1 1 d .
O2 O 0.34069(10) 0.7910(2) 0.59595(11) 0.0189(5) Uani 1 1 d .
O3 O 0.21682(10) 0.9114(2) 0.66980(11) 0.0180(4) Uani 1 1 d .
O4 O 0.16366(10) 0.67579(19) 0.58930(11) 0.0189(4) Uani 1 1 d .
O5 O 0.40025(12) 0.5706(2) 0.64786(13) 0.0289(5) Uani 1 1 d D
H5 H 0.3901(18) 0.647(2) 0.6279(17) 0.035 Uiso 1 1 d D
O6 O 0.30226(11) 1.0094(2) 0.56800(12) 0.0225(5) Uani 1 1 d D
H6A H 0.2728(14) 0.991(3) 0.6008(13) 0.027 Uiso 1 1 d D
O7 O 0.10067(11) 0.9060(2) 0.62831(12) 0.0226(5) Uani 1 1 d D
H7 H 0.1119(17) 0.8280(17) 0.6134(17) 0.027 Uiso 1 1 d D
O8 O 0.20312(11) 0.4538(2) 0.57009(12) 0.0224(5) Uani 1 1 d D
H8 H 0.2246(15) 0.462(3) 0.6094(10) 0.027 Uiso 1 1 d D
O9 O 0.26116(14) 1.2400(2) 0.48411(13) 0.0357(6) Uani 1 1 d D
H9WB H 0.2844(18) 1.184(3) 0.5126(16) 0.043 Uiso 1 1 d D
H9WA H 0.2407(18) 1.292(3) 0.5166(14) 0.043 Uiso 1 1 d D
N1 N -0.11661(14) 0.9649(3) 0.59591(15) 0.0266(6) Uani 1 1 d .
N2 N 0.61128(15) 0.5329(3) 0.60571(15) 0.0285(6) Uani 1 1 d .
C1 C 0.34613(16) 0.5250(3) 0.69388(16) 0.0182(6) Uani 1 1 d .
C2 C 0.35480(17) 0.3690(3) 0.69445(18) 0.0238(7) Uani 1 1 d .
C3 C 0.3602(2) 0.5850(4) 0.7690(2) 0.0368(9) Uani 1 1 d .
C4 C 0.35826(15) 0.9179(3) 0.57356(16) 0.0168(6) Uani 1 1 d .
C5 C 0.41374(16) 0.9782(3) 0.62427(16) 0.0214(7) Uani 1 1 d .
C6 C 0.38770(17) 0.9059(3) 0.49644(17) 0.0237(7) Uani 1 1 d .
C7 C 0.14833(15) 0.9440(3) 0.68185(16) 0.0192(7) Uani 1 1 d .
C8 C 0.14265(17) 1.0992(3) 0.68614(19) 0.0264(8) Uani 1 1 d .
C9 C 0.12351(18) 0.8765(4) 0.75264(18) 0.0292(8) Uani 1 1 d .
C10 C 0.14907(16) 0.5509(3) 0.56303(17) 0.0208(7) Uani 1 1 d .
C11 C 0.13914(18) 0.5632(3) 0.48145(19) 0.0280(8) Uani 1 1 d .
C12 C 0.08284(17) 0.4941(3) 0.6011(2) 0.0293(8) Uani 1 1 d .
C13 C -0.1767(2) 1.0524(4) 0.5719(3) 0.0506(11) Uani 1 1 d .
H13A H -0.1924 1.1098 0.6117 0.076 Uiso 1 1 calc R
H13B H -0.2160 0.9946 0.5561 0.076 Uiso 1 1 calc R
H13C H -0.1612 1.1101 0.5322 0.076 Uiso 1 1 calc R
C14 C -0.0909(2) 0.8863(4) 0.5321(2) 0.0471(10) Uani 1 1 d .
H14A H -0.1292 0.8285 0.5140 0.071 Uiso 1 1 calc R
H14B H -0.0507 0.8293 0.5460 0.071 Uiso 1 1 calc R
H14C H -0.0761 0.9499 0.4946 0.071 Uiso 1 1 calc R
C15 C -0.05793(19) 1.0516(4) 0.6231(2) 0.0455(11) Uani 1 1 d .
H15A H -0.0169 0.9943 0.6342 0.068 Uiso 1 1 calc R
H15B H -0.0733 1.0989 0.6665 0.068 Uiso 1 1 calc R
H15C H -0.0449 1.1186 0.5866 0.068 Uiso 1 1 calc R
C16 C -0.1387(3) 0.8687(5) 0.6523(2) 0.0699(15) Uani 1 1 d .
H16A H -0.1557 0.9197 0.6939 0.105 Uiso 1 1 calc R
H16B H -0.0983 0.8122 0.6663 0.105 Uiso 1 1 calc R
H16C H -0.1767 0.8105 0.6341 0.105 Uiso 1 1 calc R
C17 C 0.61938(18) 0.5046(4) 0.52759(17) 0.0313(8) Uani 1 1 d .
H17A H 0.5733 0.5126 0.5040 0.047 Uiso 1 1 calc R
H17B H 0.6378 0.4122 0.5209 0.047 Uiso 1 1 calc R
H17C H 0.6524 0.5703 0.5066 0.047 Uiso 1 1 calc R
C18 C 0.68023(18) 0.5163(4) 0.6416(2) 0.0362(8) Uani 1 1 d .
H18A H 0.6752 0.5380 0.6925 0.054 Uiso 1 1 calc R
H18B H 0.7149 0.5779 0.6199 0.054 Uiso 1 1 calc R
H18C H 0.6964 0.4221 0.6363 0.054 Uiso 1 1 calc R
C19 C 0.55911(18) 0.4327(3) 0.63747(19) 0.0335(8) Uani 1 1 d .
H19A H 0.5126 0.4458 0.6153 0.050 Uiso 1 1 calc R
H19B H 0.5555 0.4479 0.6891 0.050 Uiso 1 1 calc R
H19C H 0.5755 0.3397 0.6285 0.050 Uiso 1 1 calc R
C20 C 0.5840(2) 0.6730(3) 0.6160(2) 0.0449(10) Uani 1 1 d .
H20A H 0.5398 0.6841 0.5892 0.067 Uiso 1 1 calc R
H20B H 0.6190 0.7387 0.5988 0.067 Uiso 1 1 calc R
H20C H 0.5750 0.6887 0.6670 0.067 Uiso 1 1 calc R

loop_
_atom_site_aniso_label
_atom_site_aniso_U_11
_atom_site_aniso_U_22
_atom_site_aniso_U_33
_atom_site_aniso_U_23
_atom_site_aniso_U_13
_atom_site_aniso_U_12
Co1 0.01304(16) 0.01344(17) 0.01936(17) 0.00120(16) -0.0018(2) -0.00012(17)
F1 0.0235(10) 0.0226(10) 0.0401(11) 0.0073(8) -0.0048(9) 0.0080(8)
F2 0.0674(14) 0.0240(10) 0.0419(12) -0.0117(10) -0.0260(12) 0.0176(10)
F3 0.0315(11) 0.0299(11) 0.0706(16) 0.0258(11) 0.0051(11) 0.0005(9)
F4 0.0655(16) 0.0319(12) 0.0532(15) -0.0221(10) -0.0338(13) 0.0144(11)
F5 0.093(2) 0.0831(19) 0.0200(12) 0.0034(12) 0.0043(13) 0.0172(16)
F6 0.0655(17) 0.0536(15) 0.0719(17) -0.0249(13) -0.0568(14) 0.0263(13)
F7 0.0278(10) 0.0228(10) 0.0389(11) -0.0041(8) 0.0061(9) -0.0084(8)
F8 0.0212(9) 0.0305(10) 0.0414(11) -0.0073(9) -0.0101(9) 0.0049(8)
F9 0.0357(11) 0.0328(11) 0.0228(10) -0.0068(8) 0.0035(8) -0.0018(9)
F10 0.0258(10) 0.0304(10) 0.0312(11) -0.0030(8) 0.0097(8) 0.0026(8)
F11 0.0521(13) 0.0224(9) 0.0270(11) 0.0083(8) 0.0098(9) -0.0044(9)
F12 0.0385(11) 0.0302(11) 0.0242(10) -0.0004(8) -0.0072(9) -0.0021(9)
F13 0.0329(11) 0.0325(12) 0.0542(13) -0.0235(10) -0.0071(10) 0.0003(9)
F14 0.0534(13) 0.0187(10) 0.0509(14) 0.0047(10) 0.0107(11) 0.0052(9)
F15 0.0230(11) 0.0262(10) 0.0713(15) -0.0164(10) -0.0003(10) 0.0077(9)
F16 0.0623(15) 0.0774(17) 0.0180(11) -0.0027(11) -0.0037(10) -0.0076(13)
F17 0.0563(14) 0.0314(12) 0.0393(13) 0.0123(9) 0.0153(11) -0.0005(10)
F18 0.0334(12) 0.0632(16) 0.0542(15) 0.0038(12) 0.0280(11) 0.0028(11)
F19 0.0425(12) 0.0374(11) 0.0268(11) 0.0027(9) 0.0004(9) -0.0046(9)
F20 0.0372(11) 0.0306(11) 0.0431(12) 0.0039(9) -0.0220(10) 0.0049(9)
F21 0.0583(14) 0.0255(11) 0.0374(13) -0.0085(9) -0.0226(10) 0.0022(10)
F22 0.0457(12) 0.0391(12) 0.0367(12) 0.0094(10) 0.0061(10) -0.0052(10)
F23 0.0199(10) 0.0350(12) 0.0730(16) 0.0030(11) 0.0050(10) 0.0049(9)
F24 0.0279(10) 0.0235(10) 0.0652(15) 0.0010(10) -0.0083(10) -0.0097(8)
O1 0.0151(10) 0.0147(10) 0.0215(11) 0.0040(9) -0.0039(9) 0.0003(8)
O2 0.0168(10) 0.0159(10) 0.0240(12) 0.0045(8) 0.0035(9) 0.0006(8)
O3 0.0162(10) 0.0162(10) 0.0216(11) -0.0040(8) 0.0006(9) 0.0016(8)
O4 0.0146(10) 0.0151(10) 0.0271(12) -0.0049(9) -0.0042(9) 0.0025(8)
O5 0.0217(11) 0.0229(11) 0.0422(15) 0.0126(10) 0.0079(11) 0.0055(10)
O6 0.0186(12) 0.0180(11) 0.0309(13) 0.0070(9) 0.0030(10) 0.0040(9)
O7 0.0229(11) 0.0191(11) 0.0259(12) -0.0076(10) -0.0080(9) 0.0048(9)
O8 0.0209(12) 0.0180(11) 0.0281(13) -0.0053(9) -0.0107(10) 0.0058(9)
O9 0.0454(17) 0.0299(13) 0.0317(13) 0.0015(10) -0.0016(12) 0.0060(12)
N1 0.0235(14) 0.0205(14) 0.0357(17) -0.0017(12) -0.0012(12) 0.0056(11)
N2 0.0292(15) 0.0294(15) 0.0269(15) -0.0045(12) -0.0011(13) 0.0083(13)
C1 0.0207(16) 0.0167(15) 0.0174(15) 0.0013(12) -0.0027(13) 0.0016(13)
C2 0.0214(16) 0.0243(17) 0.0257(18) 0.0038(14) -0.0048(14) 0.0037(14)
C3 0.035(2) 0.036(2) 0.040(2) -0.0087(17) -0.0193(18) 0.0145(17)
C4 0.0161(15) 0.0132(14) 0.0212(16) 0.0023(12) 0.0044(13) 0.0011(12)
C5 0.0183(15) 0.0212(16) 0.0246(19) 0.0004(13) 0.0024(13) 0.0018(13)
C6 0.0279(18) 0.0215(16) 0.0217(17) 0.0013(13) 0.0016(14) -0.0019(14)
C7 0.0151(15) 0.0229(16) 0.0197(17) -0.0025(13) 0.0004(13) 0.0027(13)
C8 0.0195(17) 0.0239(17) 0.036(2) -0.0074(15) 0.0024(15) -0.0010(14)
C9 0.0291(19) 0.0332(19) 0.0253(19) -0.0013(15) 0.0077(15) 0.0006(15)
C10 0.0186(16) 0.0146(15) 0.0293(18) -0.0009(13) -0.0045(13) 0.0024(13)
C11 0.0330(19) 0.0172(16) 0.034(2) -0.0011(14) -0.0156(16) 0.0039(15)
C12 0.0226(17) 0.0201(17) 0.045(2) 0.0002(15) -0.0011(16) -0.0021(14)
C13 0.038(2) 0.042(2) 0.072(3) 0.003(2) -0.014(2) 0.0076(19)
C14 0.052(3) 0.050(2) 0.039(2) -0.011(2) -0.001(2) -0.004(2)
C15 0.0258(18) 0.040(2) 0.071(3) -0.025(2) -0.0125(19) 0.0045(17)
C16 0.087(4) 0.075(3) 0.048(3) 0.028(3) -0.006(3) -0.016(3)
C17 0.035(2) 0.038(2) 0.0207(18) -0.0028(16) 0.0023(15) -0.0098(16)
C18 0.0305(18) 0.048(2) 0.0301(19) 0.0063(17) -0.0074(16) 0.0001(16)
C19 0.0294(18) 0.040(2) 0.0311(19) 0.0071(17) -0.0001(17) 0.0022(16)
C20 0.055(2) 0.0245(19) 0.055(3) -0.0025(17) 0.003(2) 0.0113(18)

loop_
_atom_type_symbol
_atom_type_description
_atom_type_scat_dispersion_real
_atom_type_scat_dispersion_imag
_atom_type_scat_source
C C 0.0033 0.0016 'International Tables Vol C Tables 4.2.6.8 and 6.1.1.4'
H H 0.0000 0.0000 'International Tables Vol C Tables 4.2.6.8 and 6.1.1.4'
N N 0.0061 0.0033 'International Tables Vol C Tables 4.2.6.8 and 6.1.1.4'
O O 0.0106 0.0060 'International Tables Vol C Tables 4.2.6.8 and 6.1.1.4'
F F 0.0171 0.0103 'International Tables Vol C Tables 4.2.6.8 and 6.1.1.4'
Co Co 0.3494 0.9721 'International Tables Vol C Tables 4.2.6.8 and 6.1.1.4'

loop_
_geom_angle_atom_site_label_1
_geom_angle_atom_site_label_2
_geom_angle_atom_site_label_3
_geom_angle
O4 Co1 O1 98.68(8)
O4 Co1 O3 97.78(8)
O1 Co1 O3 140.02(8)
O4 Co1 O2 130.05(8)
O1 Co1 O2 98.42(8)
O3 Co1 O2 98.32(8)
C1 O1 Co1 125.00(17)
C4 O2 Co1 126.85(18)
C7 O3 Co1 124.79(19)
C10 O4 Co1 127.04(18)
C1 O5 H5 112(2)
C4 O6 H6A 108(2)
C7 O7 H7 109(2)
C10 O8 H8 112(2)
H9WB O9 H9WA 99(3)
C16 N1 C15 109.4(3)
C16 N1 C13 111.6(3)
C15 N1 C13 109.9(3)
C16 N1 C14 109.3(3)
C15 N1 C14 109.0(3)
C13 N1 C14 107.6(3)
C18 N2 C20 110.5(3)
C18 N2 C17 109.5(3)
C20 N2 C17 109.6(3)
C18 N2 C19 109.0(3)
C20 N2 C19 109.0(3)
C17 N2 C19 109.2(3)
O1 C1 O5 116.3(2)
O1 C1 C2 109.6(2)
O5 C1 C2 104.0(2)
O1 C1 C3 108.2(3)
O5 C1 C3 108.0(3)
C2 C1 C3 110.8(3)
F2 C2 F1 107.3(3)
F2 C2 F3 106.7(3)
F1 C2 F3 106.6(2)
F2 C2 C1 110.1(2)
F1 C2 C1 113.6(3)
F3 C2 C1 112.2(3)
F6 C3 F4 107.6(3)
F6 C3 F5 106.9(3)
F4 C3 F5 107.8(3)
F6 C3 C1 113.9(3)
F4 C3 C1 108.7(3)
F5 C3 C1 111.7(3)
O2 C4 O6 115.5(2)
O2 C4 C5 109.4(2)
O6 C4 C5 108.4(2)
O2 C4 C6 107.7(2)
O6 C4 C6 104.6(2)
C5 C4 C6 111.1(2)
F7 C5 F8 107.4(2)
F7 C5 F9 107.4(2)
F8 C5 F9 106.9(2)
F7 C5 C4 113.8(3)
F8 C5 C4 112.2(2)
F9 C5 C4 108.8(2)
F12 C6 F11 107.4(2)
F12 C6 F10 105.9(2)
F11 C6 F10 106.8(2)
F12 C6 C4 110.4(2)
F11 C6 C4 114.1(2)
F10 C6 C4 111.8(3)
O3 C7 O7 115.7(2)
O3 C7 C8 108.2(2)
O7 C7 C8 105.0(2)
O3 C7 C9 109.3(2)
O7 C7 C9 107.6(2)
C8 C7 C9 111.1(3)
F14 C8 F13 106.9(3)
F14 C8 F15 107.5(3)
F13 C8 F15 106.1(3)
F14 C8 C7 110.2(3)
F13 C8 C7 112.1(3)
F15 C8 C7 113.8(3)
F16 C9 F17 106.8(3)
F16 C9 F18 106.8(3)
F17 C9 F18 106.9(3)
F16 C9 C7 113.1(3)
F17 C9 C7 109.1(3)
F18 C9 C7 113.7(3)
O4 C10 O8 115.8(2)
O4 C10 C11 108.3(2)
O8 C10 C11 103.6(2)
O4 C10 C12 109.0(3)
O8 C10 C12 107.5(2)
C11 C10 C12 112.7(3)
F20 C11 F21 107.4(3)
F20 C11 F19 107.0(2)
F21 C11 F19 106.4(3)
F20 C11 C10 111.9(3)
F21 C11 C10 114.1(3)
F19 C11 C10 109.8(3)
F22 C12 F23 107.0(3)
F22 C12 F24 107.3(3)
F23 C12 F24 107.2(3)
F22 C12 C10 110.4(3)
F23 C12 C10 112.1(3)
F24 C12 C10 112.6(3)
N1 C13 H13A 109.5
N1 C13 H13B 109.5
H13A C13 H13B 109.5
N1 C13 H13C 109.5
H13A C13 H13C 109.5
H13B C13 H13C 109.5
N1 C14 H14A 109.5
N1 C14 H14B 109.5
H14A C14 H14B 109.5
N1 C14 H14C 109.5
H14A C14 H14C 109.5
H14B C14 H14C 109.5
N1 C15 H15A 109.5
N1 C15 H15B 109.5
H15A C15 H15B 109.5
N1 C15 H15C 109.5
H15A C15 H15C 109.5
H15B C15 H15C 109.5
N1 C16 H16A 109.5
N1 C16 H16B 109.5
H16A C16 H16B 109.5
N1 C16 H16C 109.5
H16A C16 H16C 109.5
H16B C16 H16C 109.5
N2 C17 H17A 109.5
N2 C17 H17B 109.5
H17A C17 H17B 109.5
N2 C17 H17C 109.5
H17A C17 H17C 109.5
H17B C17 H17C 109.5
N2 C18 H18A 109.5
N2 C18 H18B 109.5
H18A C18 H18B 109.5
N2 C18 H18C 109.5
H18A C18 H18C 109.5
H18B C18 H18C 109.5
N2 C19 H19A 109.5
N2 C19 H19B 109.5
H19A C19 H19B 109.5
N2 C19 H19C 109.5
H19A C19 H19C 109.5
H19B C19 H19C 109.5
N2 C20 H20A 109.5
N2 C20 H20B 109.5
H20A C20 H20B 109.5
N2 C20 H20C 109.5
H20A C20 H20C 109.5
H20B C20 H20C 109.5

loop_
_geom_bond_atom_site_label_1
_geom_bond_atom_site_label_2
_geom_bond_distance
Co1 O4 1.941(2)
Co1 O1 1.9567(18)
Co1 O3 1.961(2)
Co1 O2 1.960(2)
F1 C2 1.336(4)
F2 C2 1.332(4)
F3 C2 1.339(4)
F4 C3 1.341(4)
F5 C3 1.348(5)
F6 C3 1.309(4)
F7 C5 1.330(3)
F8 C5 1.343(3)
F9 C5 1.348(3)
F10 C6 1.352(4)
F11 C6 1.331(3)
F12 C6 1.330(4)
F13 C8 1.338(4)
F14 C8 1.327(4)
F15 C8 1.347(4)
F16 C9 1.318(4)
F17 C9 1.338(4)
F18 C9 1.342(4)
F19 C11 1.343(4)
F20 C11 1.335(4)
F21 C11 1.341(4)
F22 C12 1.328(4)
F23 C12 1.342(4)
F24 C12 1.347(4)
O1 C1 1.342(4)
O2 C4 1.357(3)
O3 C7 1.353(4)
O4 C10 1.350(3)
O5 C1 1.410(4)
O5 H5 0.862(10)
O6 C4 1.393(3)
O6 H6A 0.849(10)
O7 C7 1.398(4)
O7 H7 0.843(10)
O8 C10 1.405(3)
O8 H8 0.843(10)
O9 H9WB 0.886(5)
O9 H9WA 0.882(5)
N1 C16 1.476(5)
N1 C15 1.489(4)
N1 C13 1.494(4)
N1 C14 1.503(4)
N2 C18 1.476(4)
N2 C20 1.483(4)
N2 C17 1.495(4)
N2 C19 1.515(4)
C1 C2 1.542(4)
C1 C3 1.547(5)
C4 C5 1.533(4)
C4 C6 1.551(4)
C7 C8 1.531(4)
C7 C9 1.554(4)
C10 C11 1.542(5)
C10 C12 1.545(4)
C13 H13A 0.9800
C13 H13B 0.9800
C13 H13C 0.9800
C14 H14A 0.9800
C14 H14B 0.9800
C14 H14C 0.9800
C15 H15A 0.9800
C15 H15B 0.9800
C15 H15C 0.9800
C16 H16A 0.9800
C16 H16B 0.9800
C16 H16C 0.9800
C17 H17A 0.9800
C17 H17B 0.9800
C17 H17C 0.9800
C18 H18A 0.9800
C18 H18B 0.9800
C18 H18C 0.9800
C19 H19A 0.9800
C19 H19B 0.9800
C19 H19C 0.9800
C20 H20A 0.9800
C20 H20B 0.9800
C20 H20C 0.9800

loop_
_geom_hbond_atom_site_label_D
_geom_hbond_atom_site_label_H
_geom_hbond_atom_site_label_A
_geom_hbond_distance_DH
_geom_hbond_distance_HA
_geom_hbond_distance_DA
_geom_hbond_angle_DHA
_geom_hbond_site_symmetry_A
O5 H5 O2 0.862(10) 1.796(15) 2.627(3) 161(3) .
O5 H5 F8 0.862(10) 2.81(3) 3.403(3) 127(3) .
O6 H6A O3 0.849(10) 1.842(13) 2.677(3) 167(3) .
O6 H6A F14 0.849(10) 2.63(3) 3.144(3) 120(3) .
O7 H7 O4 0.843(10) 1.844(14) 2.659(3) 162(3) .
O7 H7 F23 0.843(10) 2.91(3) 3.519(3) 131(3) .
O8 H8 O1 0.843(10) 1.863(18) 2.640(3) 153(3) .
O8 H8 F2 0.843(10) 2.63(3) 3.121(3) 119(3) .
O9 H9WB F2 0.886(5) 2.77(4) 3.206(3) 112(3) 1_565
O9 H9WB F11 0.886(5) 2.88(3) 3.445(3) 123(3) .
O9 H9WB O6 0.886(5) 2.029(16) 2.863(3) 157(3) .
O9 H9WA O8 0.882(5) 2.010(12) 2.865(3) 163(3) 1_565
O9 H9WA F14 0.882(5) 2.83(3) 3.314(3) 116(3) .

loop_
_geom_torsion_atom_site_label_1
_geom_torsion_atom_site_label_2
_geom_torsion_atom_site_label_3
_geom_torsion_atom_site_label_4
_geom_torsion
O4 Co1 O1 C1 158.3(2)
O3 Co1 O1 C1 -88.4(3)
O2 Co1 O1 C1 25.4(2)
O4 Co1 O2 C4 85.0(2)
O1 Co1 O2 C4 -166.1(2)
O3 Co1 O2 C4 -22.5(2)
O4 Co1 O3 C7 25.0(2)
O1 Co1 O3 C7 -88.5(3)
O2 Co1 O3 C7 157.6(2)
O1 Co1 O4 C10 -27.0(2)
O3 Co1 O4 C10 -170.4(2)
O2 Co1 O4 C10 81.8(3)
Co1 O1 C1 O5 -41.5(3)
Co1 O1 C1 C2 -159.09(19)
Co1 O1 C1 C3 80.1(3)
O1 C1 C2 F2 58.6(3)
O5 C1 C2 F2 -66.4(3)
C3 C1 C2 F2 177.8(3)
O1 C1 C2 F1 178.9(2)
O5 C1 C2 F1 53.9(3)
C3 C1 C2 F1 -61.9(4)
O1 C1 C2 F3 -60.1(3)
O5 C1 C2 F3 174.9(2)
C3 C1 C2 F3 59.1(4)
O1 C1 C3 F6 -179.7(3)
O5 C1 C3 F6 -53.1(4)
C2 C1 C3 F6 60.2(4)
O1 C1 C3 F4 -59.7(4)
O5 C1 C3 F4 66.9(3)
C2 C1 C3 F4 -179.8(3)
O1 C1 C3 F5 59.1(3)
O5 C1 C3 F5 -174.3(3)
C2 C1 C3 F5 -61.0(4)
Co1 O2 C4 O6 -11.6(4)
Co1 O2 C4 C5 111.1(2)
Co1 O2 C4 C6 -128.1(2)
O2 C4 C5 F7 170.5(2)
O6 C4 C5 F7 -62.8(3)
C6 C4 C5 F7 51.7(3)
O2 C4 C5 F8 48.3(3)
O6 C4 C5 F8 175.0(2)
C6 C4 C5 F8 -70.5(3)
O2 C4 C5 F9 -69.8(3)
O6 C4 C5 F9 57.0(3)
C6 C4 C5 F9 171.4(2)
O2 C4 C6 F12 55.8(3)
O6 C4 C6 F12 -67.6(3)
C5 C4 C6 F12 175.6(2)
O2 C4 C6 F11 176.8(2)
O6 C4 C6 F11 53.4(3)
C5 C4 C6 F11 -63.4(3)
O2 C4 C6 F10 -61.8(3)
O6 C4 C6 F10 174.7(2)
C5 C4 C6 F10 57.9(3)
Co1 O3 C7 O7 -46.7(3)
Co1 O3 C7 C8 -164.13(19)
Co1 O3 C7 C9 74.8(3)
O3 C7 C8 F14 58.5(3)
O7 C7 C8 F14 -65.7(3)
C9 C7 C8 F14 178.4(3)
O3 C7 C8 F13 -60.4(3)
O7 C7 C8 F13 175.4(2)
C9 C7 C8 F13 59.5(3)
O3 C7 C8 F15 179.2(3)
O7 C7 C8 F15 55.1(4)
C9 C7 C8 F15 -60.8(4)
O3 C7 C9 F16 57.5(4)
O7 C7 C9 F16 -176.1(3)
C8 C7 C9 F16 -61.8(4)
O3 C7 C9 F17 -61.2(3)
O7 C7 C9 F17 65.2(3)
C8 C7 C9 F17 179.5(3)
O3 C7 C9 F18 179.6(3)
O7 C7 C9 F18 -54.1(3)
C8 C7 C9 F18 60.3(4)
Co1 O4 C10 O8 -1.0(4)
Co1 O4 C10 C11 -116.8(2)
Co1 O4 C10 C12 120.3(2)
O4 C10 C11 F20 -62.8(3)
O8 C10 C11 F20 173.8(2)
C12 C10 C11 F20 57.9(3)
O4 C10 C11 F21 175.1(3)
O8 C10 C11 F21 51.6(3)
C12 C10 C11 F21 -64.2(4)
O4 C10 C11 F19 55.8(3)
O8 C10 C11 F19 -67.6(3)
C12 C10 C11 F19 176.5(2)
O4 C10 C12 F22 -66.5(3)
O8 C10 C12 F22 59.8(3)
C11 C10 C12 F22 173.2(3)
O4 C10 C12 F23 52.7(4)
O8 C10 C12 F23 179.0(3)
C11 C10 C12 F23 -67.6(3)
O4 C10 C12 F24 173.6(2)
O8 C10 C12 F24 -60.1(3)
C11 C10 C12 F24 53.3(3)
